data_2000267
loop_
_publ_author_name
'Mathews, I. I.'
'Manohar, H.'

_publ_section_title
;
 Structure of a monochloro bridged polymeric
 copper(II)-di-2-pyridylamine complex: [Cu(dipyam)Cl(NO~3~)].0.5H~2~O
;
_journal_issue 8
_journal_name_full 'Acta Crystallographica Section C'
_journal_page_first 1621
_journal_page_last 1624
_journal_paper_doi 10.1107/S0108270191001233
_journal_volume 47
_journal_year 1991
_chemical_formula_moiety '(C10 H9 N4 Cu Cl) 0.5(H2 O)'
_chemical_formula_sum 'C10 H10 Cl Cu N4 O3.5'
_space_group_crystal_system monoclinic
_space_group_IT_number 14
_space_group_name_Hall '-P 2yab'
_space_group_name_H-M_alt 'P 1 21/a 1'
_cell_angle_alpha 90
_cell_angle_beta 94.260(10)
_cell_angle_gamma 90
_cell_formula_units_Z 4
_cell_length_a 7.3820(10)
_cell_length_b 21.494(4)
_cell_length_c 8.0320(10)
_cell_volume 1270.9(3)
_diffrn_radiation_type Mo
_diffrn_radiation_wavelength 0.7107
_exptl_absorpt_coefficient_mu 2.02
_exptl_crystal_density_diffrn 1.782
_exptl_crystal_density_meas 1.78
_exptl_crystal_F_000 688
_cod_data_source_file ab0184.cif
_cod_data_source_block ab0184a
_cod_depositor_comments
;
 Updating space group information and adding the symmetry operation list.

 Antanas Vaitkus,
 2018-06-17

 Marking the 'O(W)' atom as having two attached hydrogen atoms and
 the occupancy of 0.5 after consulting th original publication.

 Antanas Vaitkus,
 2018-06-17

The _chemical_formula_sum may contain incorrect count for O (oxygen).
Saulius Gra\<zulis
;
_cod_original_cell_volume 1270.9
_cod_original_sg_symbol_H-M P21/a
_cod_original_formula_sum 'C10 H10 N4 Cu Cl O3.5'
_cod_database_code 2000267

loop_
_space_group_symop_id
_space_group_symop_operation_xyz
1 x,y,z
2 -x+1/2,y+1/2,-z
3 -x,-y,-z
4 x+1/2,-y+1/2,z

loop_
_atom_site_label
_atom_site_fract_x
_atom_site_fract_y
_atom_site_fract_z
_atom_site_U_iso_or_equiv
_atom_site_occupancy
_atom_site_attached_hydrogens
Cu .01063(4) .805490(10) .77289(3) .01970(10) 1 0
Cl -.20173(8) .73780(3) .65141(6) .0362(2) 1 0
N(1) .0346(3) .75700(10) .9821(2) .0307(5) 1 0
C(1) .0522(3) .69420(10) .9724(3) .0361(7) 1 0
C(2) .0373(3) .65600(10) 1.1067(3) .0439(8) 1 0
C(3) -.0003(4) .6828(2) 1.2586(3) .0503(10) 1 0
C(4) -.0123(4) .7455(2) 1.2708(3) .0461(8) 1 0
C(5) .0102(3) .78280(10) 1.1306(3) .0346(7) 1 0
N(2) .0068(3) .84620(10) 1.1480(3) .0428(7) 1 0
C(6) .0954(3) .88980(10) 1.0574(3) .0359(7) 1 0
C(7) .1515(4) .94590(10) 1.1366(3) .0456(8) 1 0
C(8) .2429(4) .98850(10) 1.0471(4) .0534(10) 1 0
C(9) .2804(4) .97570(10) .8833(4) .0519(9) 1 0
C(10) .2198(4) .92040(10) .8148(3) .0423(8) 1 0
N(3) .1245(3) .87830(10) .8973(2) .0350(6) 1 0
N(4) -.1563(3) .89330(10) .5550(3) .0431(7) 1 0
O(1) -.0177(2) .85670(10) .5627(2) .0365(5) 1 0
O(2) -.1908(4) .92180(10) .4245(3) .0761(9) 1 0
O(3) -.2473(3) .89800(10) .6758(3) .0613(7) 1 0
O(W) .0648(12) .4694(4) .5289(11) .162(4) 0.5 2
H(1) .075(4) .6710(10) .871(4) .060(10) 1 0
H(2) .043(4) .6050(10) 1.098(4) .060(10) 1 0
H(3) -.022(4) .6620(10) 1.354(4) .050(10) 1 0
H(4) -.038(5) .7670(10) 1.373(4) .060(10) 1 0
H(5) -.010(3) .857(2) 1.253(3) .050(10) 1 0
H(6) .113(4) .9530(10) 1.256(3) .050(10) 1 0
H(7) .292(5) 1.027(2) 1.116(4) .060(10) 1 0
H(8) .358(3) 1.0040(10) .816(3) .040(10) 1 0
H(9) .237(4) .9150(10) .686(3) .050(10) 1 0
